data_7210852
loop_
_publ_author_name
'Liu, Lu'
'Huang, Chao'
'Wang, Zhengchuang'
'Wu, Dongqing'
'Hou, Hongwei'
'Fan, Yaoting'

_publ_section_title
;
 Entangled Zn(ii)/Cd(ii) coordination complexes based on a flexible
 bis(methylbenzimidazole) ligand and different dicarboxylates
;
_journal_issue 35
_journal_name_full CrystEngComm
_journal_page_first 7095
_journal_paper_doi 10.1039/c3ce40823j
_journal_volume 15
_journal_year 2013
_chemical_formula_moiety 'C32 H34 Cd N4 O4, H2 O'
_chemical_formula_sum 'C32 H36 Cd N4 O5'
_chemical_formula_weight 669.05
_chemical_name_systematic
; 
 ? 
;
_space_group_IT_number 13
_symmetry_cell_setting monoclinic
_symmetry_space_group_name_Hall '-P 2yc'
_symmetry_space_group_name_H-M 'P 1 2/c 1'
_atom_sites_solution_hydrogens geom
_atom_sites_solution_primary direct
_atom_sites_solution_secondary difmap
_audit_creation_method SHELXL-97
_cell_angle_alpha 90.00
_cell_angle_beta 115.29(2)
_cell_angle_gamma 90.00
_cell_formula_units_Z 2
_cell_length_a 9.0664(18)
_cell_length_b 10.293(2)
_cell_length_c 17.460(5)
_cell_measurement_temperature 293(2)
_cell_volume 1473.2(6)
_computing_structure_refinement 'SHELXL-97 (Sheldrick, 1997)'
_computing_structure_solution 'SHELXS-97 (Sheldrick, 1990)'
_diffrn_ambient_temperature 293(2)
_diffrn_measured_fraction_theta_full 0.993
_diffrn_measured_fraction_theta_max 0.993
_diffrn_radiation_monochromator graphite
_diffrn_radiation_source 'fine-focus sealed tube'
_diffrn_radiation_type MoK\a
_diffrn_radiation_wavelength 0.71073
_diffrn_reflns_av_R_equivalents 0.0263
_diffrn_reflns_av_sigmaI/netI 0.0246
_diffrn_reflns_limit_h_max 9
_diffrn_reflns_limit_h_min -10
_diffrn_reflns_limit_k_max 12
_diffrn_reflns_limit_k_min -12
_diffrn_reflns_limit_l_max 19
_diffrn_reflns_limit_l_min -20
_diffrn_reflns_number 9647
_diffrn_reflns_theta_full 25.00
_diffrn_reflns_theta_max 25.00
_diffrn_reflns_theta_min 2.36
_exptl_absorpt_coefficient_mu 0.789
_exptl_absorpt_correction_T_max 0.8582
_exptl_absorpt_correction_T_min 0.8582
_exptl_absorpt_correction_type multi-scan
_exptl_absorpt_process_details sadabs
_exptl_crystal_density_diffrn 1.508
_exptl_crystal_density_method 'not measured'
_exptl_crystal_F_000 688
_exptl_crystal_size_max 0.20
_exptl_crystal_size_mid 0.20
_exptl_crystal_size_min 0.20
_refine_diff_density_max 0.314
_refine_diff_density_min -0.253
_refine_diff_density_rms 0.054
_refine_ls_extinction_method none
_refine_ls_goodness_of_fit_ref 1.090
_refine_ls_hydrogen_treatment constr
_refine_ls_matrix_type full
_refine_ls_number_parameters 195
_refine_ls_number_reflns 2587
_refine_ls_number_restraints 7
_refine_ls_restrained_S_all 1.088
_refine_ls_R_factor_all 0.0310
_refine_ls_R_factor_gt 0.0291
_refine_ls_shift/su_max 0.003
_refine_ls_shift/su_mean 0.000
_refine_ls_structure_factor_coef Fsqd
_refine_ls_weighting_details 'calc w=1/[\s^2^(Fo^2^)+(0.0310P)^2^+0.6656P] where P=(Fo^2^+2Fc^2^)/3'
_refine_ls_weighting_scheme calc
_refine_ls_wR_factor_gt 0.0646
_refine_ls_wR_factor_ref 0.0658
_reflns_number_gt 2474
_reflns_number_total 2587
_reflns_threshold_expression >2sigma(I)
_cod_data_source_file c3ce40823j.txt
_cod_data_source_block complex4
_cod_original_sg_symbol_H-M 'P 2/c'
_cod_database_code 7210852

loop_
_symmetry_equiv_pos_as_xyz
'x, y, z'
'-x, y, -z+1/2'
'-x, -y, -z'
'x, -y, z-1/2'

loop_
_atom_site_label
_atom_site_type_symbol
_atom_site_fract_x
_atom_site_fract_y
_atom_site_fract_z
_atom_site_U_iso_or_equiv
_atom_site_adp_type
_atom_site_occupancy
_atom_site_symmetry_multiplicity
_atom_site_calc_flag
_atom_site_refinement_flags
Cd1 Cd 0.0000 1.09137(2) 0.2500 0.03394(10) Uani 1 2 d S
N1 N -0.0139(2) 0.94303(19) 0.15087(12) 0.0342(5) Uani 1 1 d .
N2 N 0.0841(2) 0.80969(19) 0.08345(13) 0.0366(5) Uani 1 1 d .
C1 C -0.3578(3) 0.9756(3) -0.06233(17) 0.0459(7) Uani 1 1 d .
H1 H -0.4588 1.0147 -0.0923 0.055 Uiso 1 1 calc R
C2 C -0.2949(4) 0.8949(3) -0.10509(17) 0.0472(7) Uani 1 1 d .
H2 H -0.3539 0.8831 -0.1631 0.057 Uiso 1 1 calc R
C3 C -0.1478(3) 0.8323(3) -0.06383(16) 0.0431(6) Uani 1 1 d .
H3 H -0.1060 0.7782 -0.0924 0.052 Uiso 1 1 calc R
C4 C -0.0648(3) 0.8540(2) 0.02289(15) 0.0341(5) Uani 1 1 d .
C5 C -0.1257(3) 0.9367(2) 0.06578(15) 0.0325(5) Uani 1 1 d .
C6 C -0.2739(3) 0.9990(3) 0.02358(16) 0.0395(6) Uani 1 1 d .
H6 H -0.3153 1.0542 0.0518 0.047 Uiso 1 1 calc R
C7 C 0.1079(3) 0.8655(2) 0.15813(15) 0.0358(6) Uani 1 1 d .
C8 C 0.2556(3) 0.8434(3) 0.23847(17) 0.0520(7) Uani 1 1 d .
H8A H 0.3034 0.9255 0.2624 0.078 Uiso 1 1 calc R
H8B H 0.3331 0.7928 0.2272 0.078 Uiso 1 1 calc R
H8C H 0.2258 0.7976 0.2777 0.078 Uiso 1 1 calc R
C9 C 0.1941(3) 0.7176(3) 0.06931(19) 0.0460(7) Uani 1 1 d .
H9A H 0.3058 0.7466 0.1006 0.055 Uiso 1 1 calc R
H9B H 0.1703 0.7174 0.0096 0.055 Uiso 1 1 calc R
C10 C 0.1781(4) 0.5808(3) 0.0964(2) 0.0511(7) Uani 1 1 d .
H10A H 0.1971 0.5823 0.1554 0.061 Uiso 1 1 calc R
H10B H 0.2623 0.5274 0.0921 0.061 Uiso 1 1 calc R
C11 C 0.0137(4) 0.5183(3) 0.04495(18) 0.0496(7) Uani 1 1 d .
H11A H -0.0716 0.5778 0.0419 0.060 Uiso 1 1 calc R
H11B H 0.0044 0.4406 0.0740 0.060 Uiso 1 1 calc R
C23 C 0.2511(3) 1.2645(2) 0.32182(15) 0.0357(6) Uani 1 1 d .
C24 C 0.3881(3) 1.3616(3) 0.33972(17) 0.0458(7) Uani 1 1 d .
H24A H 0.4807 1.3158 0.3386 0.055 Uiso 1 1 calc R
H24B H 0.3523 1.4249 0.2942 0.055 Uiso 1 1 calc R
C25 C 0.4441(3) 1.4328(3) 0.42210(17) 0.0408(6) Uani 1 1 d .
C26 C 0.5467(4) 1.3741(3) 0.49733(18) 0.0493(7) Uani 1 1 d .
H26 H 0.5798 1.2888 0.4965 0.059 Uiso 1 1 calc R
C27 C 0.3985(4) 1.5603(3) 0.42598(18) 0.0487(7) Uani 1 1 d .
H27 H 0.3301 1.6026 0.3764 0.058 Uiso 1 1 calc R
O1 O 0.2501(2) 1.16687(19) 0.27859(12) 0.0506(5) Uani 1 1 d .
O2 O 0.1433(2) 1.2841(2) 0.34626(12) 0.0514(5) Uani 1 1 d .
O3 O 1.0000 0.5372(4) 0.2500 0.0847(11) Uani 1 2 d SDU
H3WA H 0.957(5) 0.492(4) 0.2051(17) 0.102 Uiso 1 1 d D

loop_
_atom_site_aniso_label
_atom_site_aniso_U_11
_atom_site_aniso_U_22
_atom_site_aniso_U_33
_atom_site_aniso_U_23
_atom_site_aniso_U_13
_atom_site_aniso_U_12
Cd1 0.04038(17) 0.03148(15) 0.02978(15) 0.000 0.01481(12) 0.000
N1 0.0389(12) 0.0336(11) 0.0312(11) -0.0036(8) 0.0160(9) -0.0011(9)
N2 0.0418(12) 0.0282(11) 0.0443(12) -0.0051(9) 0.0228(10) -0.0020(9)
C1 0.0429(16) 0.0491(17) 0.0395(15) 0.0088(13) 0.0115(13) -0.0044(13)
C2 0.0619(19) 0.0458(16) 0.0313(13) -0.0017(12) 0.0175(13) -0.0162(14)
C3 0.0604(18) 0.0365(15) 0.0392(14) -0.0081(12) 0.0278(14) -0.0131(13)
C4 0.0440(15) 0.0266(12) 0.0364(13) -0.0033(10) 0.0219(12) -0.0096(11)
C5 0.0382(14) 0.0315(13) 0.0315(12) -0.0018(10) 0.0183(11) -0.0078(10)
C6 0.0412(15) 0.0399(15) 0.0408(14) 0.0002(11) 0.0208(12) -0.0023(12)
C7 0.0413(15) 0.0299(13) 0.0377(14) -0.0029(11) 0.0183(12) -0.0036(11)
C8 0.0499(17) 0.0520(18) 0.0449(16) -0.0008(14) 0.0113(13) 0.0102(14)
C9 0.0483(16) 0.0374(15) 0.0618(18) -0.0097(13) 0.0327(14) -0.0008(12)
C10 0.0625(19) 0.0342(15) 0.0621(19) -0.0046(13) 0.0319(16) 0.0065(13)
C11 0.072(2) 0.0274(14) 0.067(2) -0.0060(13) 0.0467(17) -0.0051(13)
C23 0.0399(15) 0.0337(14) 0.0269(12) -0.0007(10) 0.0080(11) -0.0026(11)
C24 0.0479(16) 0.0449(16) 0.0470(16) -0.0102(13) 0.0226(13) -0.0102(13)
C25 0.0372(15) 0.0388(15) 0.0464(15) -0.0085(12) 0.0178(12) -0.0085(11)
C26 0.0564(18) 0.0324(15) 0.0526(17) -0.0071(13) 0.0169(14) 0.0021(12)
C27 0.0530(18) 0.0424(17) 0.0416(15) -0.0011(12) 0.0114(13) -0.0012(13)
O1 0.0496(11) 0.0464(12) 0.0539(12) -0.0206(10) 0.0205(9) -0.0092(9)
O2 0.0527(12) 0.0532(12) 0.0533(12) -0.0143(10) 0.0273(10) -0.0128(10)
O3 0.094(3) 0.077(3) 0.075(3) 0.000 0.028(2) 0.000

loop_
_atom_type_symbol
_atom_type_description
_atom_type_scat_dispersion_real
_atom_type_scat_dispersion_imag
_atom_type_scat_source
C C 0.0033 0.0016 'International Tables Vol C Tables 4.2.6.8 and 6.1.1.4'
H H 0.0000 0.0000 'International Tables Vol C Tables 4.2.6.8 and 6.1.1.4'
Cd Cd -0.8075 1.2024 'International Tables Vol C Tables 4.2.6.8 and 6.1.1.4'
N N 0.0061 0.0033 'International Tables Vol C Tables 4.2.6.8 and 6.1.1.4'
O O 0.0106 0.0060 'International Tables Vol C Tables 4.2.6.8 and 6.1.1.4'

loop_
_geom_angle_atom_site_label_1
_geom_angle_atom_site_label_2
_geom_angle_atom_site_label_3
_geom_angle
_geom_angle_site_symmetry_1
_geom_angle_site_symmetry_3
O1 Cd1 O1 139.44(10) . 2
O1 Cd1 N1 97.14(7) . .
O1 Cd1 N1 109.99(8) 2 .
O1 Cd1 N1 109.99(8) . 2
O1 Cd1 N1 97.14(7) 2 2
N1 Cd1 N1 95.50(10) . 2
O1 Cd1 O2 53.49(6) . .
O1 Cd1 O2 93.38(7) 2 .
N1 Cd1 O2 150.08(7) . .
N1 Cd1 O2 99.96(7) 2 .
O1 Cd1 O2 93.38(7) . 2
O1 Cd1 O2 53.49(6) 2 2
N1 Cd1 O2 99.96(7) . 2
N1 Cd1 O2 150.08(7) 2 2
O2 Cd1 O2 78.73(10) . 2
O1 Cd1 C23 116.14(8) . 2
O1 Cd1 C23 26.90(7) 2 2
N1 Cd1 C23 108.91(7) . 2
N1 Cd1 C23 123.46(8) 2 2
O2 Cd1 C23 83.47(7) . 2
O2 Cd1 C23 26.76(6) 2 2
C7 N1 C5 105.7(2) . .
C7 N1 Cd1 124.05(16) . .
C5 N1 Cd1 128.35(16) . .
C7 N2 C4 107.3(2) . .
C7 N2 C9 126.4(2) . .
C4 N2 C9 126.3(2) . .
C6 C1 C2 121.6(3) . .
C6 C1 H1 119.2 . .
C2 C1 H1 119.2 . .
C3 C2 C1 121.8(3) . .
C3 C2 H2 119.1 . .
C1 C2 H2 119.1 . .
C2 C3 C4 116.6(3) . .
C2 C3 H3 121.7 . .
C4 C3 H3 121.7 . .
N2 C4 C3 132.4(2) . .
N2 C4 C5 105.7(2) . .
C3 C4 C5 121.9(2) . .
C6 C5 C4 120.9(2) . .
C6 C5 N1 130.1(2) . .
C4 C5 N1 109.0(2) . .
C1 C6 C5 117.2(3) . .
C1 C6 H6 121.4 . .
C5 C6 H6 121.4 . .
N1 C7 N2 112.3(2) . .
N1 C7 C8 124.2(2) . .
N2 C7 C8 123.5(2) . .
C7 C8 H8A 109.5 . .
C7 C8 H8B 109.5 . .
H8A C8 H8B 109.5 . .
C7 C8 H8C 109.5 . .
H8A C8 H8C 109.5 . .
H8B C8 H8C 109.5 . .
N2 C9 C10 112.6(2) . .
N2 C9 H9A 109.1 . .
C10 C9 H9A 109.1 . .
N2 C9 H9B 109.1 . .
C10 C9 H9B 109.1 . .
H9A C9 H9B 107.8 . .
C9 C10 C11 114.3(3) . .
C9 C10 H10A 108.7 . .
C11 C10 H10A 108.7 . .
C9 C10 H10B 108.7 . .
C11 C10 H10B 108.7 . .
H10A C10 H10B 107.6 . .
C10 C11 C11 113.6(3) . 3_565
C10 C11 H11A 108.8 . .
C11 C11 H11A 108.8 3_565 .
C10 C11 H11B 108.8 . .
C11 C11 H11B 108.8 3_565 .
H11A C11 H11B 107.7 . .
O2 C23 O1 122.3(2) . .
O2 C23 C24 121.2(2) . .
O1 C23 C24 116.5(2) . .
C25 C24 C23 115.6(2) . .
C25 C24 H24A 108.4 . .
C23 C24 H24A 108.4 . .
C25 C24 H24B 108.4 . .
C23 C24 H24B 108.4 . .
H24A C24 H24B 107.4 . .
C26 C25 C27 117.4(3) . .
C26 C25 C24 120.9(3) . .
C27 C25 C24 121.7(3) . .
C25 C26 C27 121.5(3) . 3_686
C25 C26 H26 119.2 . .
C27 C26 H26 119.2 3_686 .
C25 C27 C26 121.1(3) . 3_686
C25 C27 H27 119.5 . .
C26 C27 H27 119.5 3_686 .
C23 O1 Cd1 99.12(16) . .
C23 O2 Cd1 84.36(15) . .

loop_
_geom_bond_atom_site_label_1
_geom_bond_atom_site_label_2
_geom_bond_distance
_geom_bond_site_symmetry_2
Cd1 O1 2.2420(19) .
Cd1 O1 2.2420(19) 2
Cd1 N1 2.271(2) .
Cd1 N1 2.271(2) 2
Cd1 O2 2.5654(19) .
Cd1 O2 2.5654(19) 2
Cd1 C23 2.737(2) 2
N1 C7 1.324(3) .
N1 C5 1.397(3) .
N2 C7 1.355(3) .
N2 C4 1.389(3) .
N2 C9 1.471(3) .
C1 C6 1.383(4) .
C1 C2 1.391(4) .
C1 H1 0.9300 .
C2 C3 1.376(4) .
C2 H2 0.9300 .
C3 C4 1.391(3) .
C3 H3 0.9300 .
C4 C5 1.394(3) .
C5 C6 1.383(4) .
C6 H6 0.9300 .
C7 C8 1.486(4) .
C8 H8A 0.9600 .
C8 H8B 0.9600 .
C8 H8C 0.9600 .
C9 C10 1.512(4) .
C9 H9A 0.9700 .
C9 H9B 0.9700 .
C10 C11 1.516(4) .
C10 H10A 0.9700 .
C10 H10B 0.9700 .
C11 C11 1.527(5) 3_565
C11 H11A 0.9700 .
C11 H11B 0.9700 .
C23 O2 1.238(3) .
C23 O1 1.254(3) .
C23 C24 1.519(4) .
C24 C25 1.497(4) .
C24 H24A 0.9700 .
C24 H24B 0.9700 .
C25 C26 1.382(4) .
C25 C27 1.387(4) .
C26 C27 1.388(4) 3_686
C26 H26 0.9300 .
C27 C26 1.388(4) 3_686
C27 H27 0.9300 .
O3 H3WA 0.851(10) .

loop_
_geom_torsion_atom_site_label_1
_geom_torsion_atom_site_label_2
_geom_torsion_atom_site_label_3
_geom_torsion_atom_site_label_4
_geom_torsion
_geom_torsion_site_symmetry_1
_geom_torsion_site_symmetry_4
O1 Cd1 N1 C7 42.6(2) . .
O1 Cd1 N1 C7 -168.02(18) 2 .
N1 Cd1 N1 C7 -68.36(18) 2 .
O2 Cd1 N1 C7 52.7(3) . .
O2 Cd1 N1 C7 137.35(19) 2 .
C23 Cd1 N1 C7 163.44(19) 2 .
O1 Cd1 N1 C5 -119.34(19) . .
O1 Cd1 N1 C5 30.0(2) 2 .
N1 Cd1 N1 C5 129.7(2) 2 .
O2 Cd1 N1 C5 -109.3(2) . .
O2 Cd1 N1 C5 -24.6(2) 2 .
C23 Cd1 N1 C5 1.5(2) 2 .
C6 C1 C2 C3 1.4(4) . .
C1 C2 C3 C4 -0.2(4) . .
C7 N2 C4 C3 177.8(3) . .
C9 N2 C4 C3 -3.1(4) . .
C7 N2 C4 C5 -0.3(3) . .
C9 N2 C4 C5 178.8(2) . .
C2 C3 C4 N2 -179.0(2) . .
C2 C3 C4 C5 -1.1(4) . .
N2 C4 C5 C6 179.6(2) . .
C3 C4 C5 C6 1.3(4) . .
N2 C4 C5 N1 0.6(3) . .
C3 C4 C5 N1 -177.8(2) . .
C7 N1 C5 C6 -179.6(2) . .
Cd1 N1 C5 C6 -15.0(4) . .
C7 N1 C5 C4 -0.7(3) . .
Cd1 N1 C5 C4 163.87(16) . .
C2 C1 C6 C5 -1.2(4) . .
C4 C5 C6 C1 -0.1(4) . .
N1 C5 C6 C1 178.7(2) . .
C5 N1 C7 N2 0.5(3) . .
Cd1 N1 C7 N2 -164.90(16) . .
C5 N1 C7 C8 179.6(2) . .
Cd1 N1 C7 C8 14.2(4) . .
C4 N2 C7 N1 -0.1(3) . .
C9 N2 C7 N1 -179.2(2) . .
C4 N2 C7 C8 -179.2(2) . .
C9 N2 C7 C8 1.7(4) . .
C7 N2 C9 C10 79.4(3) . .
C4 N2 C9 C10 -99.6(3) . .
N2 C9 C10 C11 65.4(3) . .
C9 C10 C11 C11 71.7(4) . 3_565
O2 C23 C24 C25 33.8(4) . .
O1 C23 C24 C25 -148.8(2) . .
C23 C24 C25 C26 78.5(3) . .
C23 C24 C25 C27 -102.9(3) . .
C27 C25 C26 C27 0.4(5) . 3_686
C24 C25 C26 C27 179.0(3) . 3_686
C26 C25 C27 C26 -0.4(5) . 3_686
C24 C25 C27 C26 -179.0(3) . 3_686
O2 C23 O1 Cd1 9.7(3) . .
C24 C23 O1 Cd1 -167.68(19) . .
O1 Cd1 O1 C23 36.34(14) 2 .
N1 Cd1 O1 C23 168.88(16) . .
N1 Cd1 O1 C23 -92.59(16) 2 .
O2 Cd1 O1 C23 -4.90(14) . .
O2 Cd1 O1 C23 68.40(16) 2 .
C23 Cd1 O1 C23 53.7(2) 2 .
O1 C23 O2 Cd1 -8.4(2) . .
C24 C23 O2 Cd1 168.9(2) . .
O1 Cd1 O2 C23 4.93(14) . .
O1 Cd1 O2 C23 -149.64(15) 2 .
N1 Cd1 O2 C23 -7.5(2) . .
N1 Cd1 O2 C23 112.50(15) 2 .
O2 Cd1 O2 C23 -97.92(16) 2 .
C23 Cd1 O2 C23 -124.60(15) 2 .
